data_7217432
loop_
_publ_author_name
'Fernando, Isurika R.'
'Mo, Yirong'
'Mezei, Gellert'

_publ_section_title
;
 Metal-binding studies of linear rigid-axle [2]pseudorotaxanes with in
 situ generated anionic metal halide complexes
;
_journal_issue 31
_journal_name_full CrystEngComm
_journal_page_first 7320
_journal_paper_doi 10.1039/C4CE00789A
_journal_volume 16
_journal_year 2014
_chemical_formula_sum 'C59 H72 Hg2 I6 N4 O13'
_chemical_formula_weight 2207.79
_chemical_name_systematic
; 
 ? 
;
_space_group_IT_number 2
_symmetry_cell_setting triclinic
_symmetry_space_group_name_Hall '-P 1'
_symmetry_space_group_name_H-M 'P -1'
_atom_sites_solution_hydrogens geom
_atom_sites_solution_primary direct
_atom_sites_solution_secondary difmap
_audit_creation_method SHELXL-97
_cell_angle_alpha 103.3720(10)
_cell_angle_beta 97.0080(10)
_cell_angle_gamma 115.6650(10)
_cell_formula_units_Z 1
_cell_length_a 11.3555(2)
_cell_length_b 12.1082(2)
_cell_length_c 14.2423(3)
_cell_measurement_reflns_used 9974
_cell_measurement_temperature 100(2)
_cell_measurement_theta_max 30.49
_cell_measurement_theta_min 2.62
_cell_volume 1661.16(6)
_computing_cell_refinement 'Bruker SAINT'
_computing_data_collection 'Bruker APEX2'
_computing_data_reduction 'Bruker SAINT'
_computing_molecular_graphics 'Bruker SHELXTL'
_computing_publication_material 'Bruker SHELXTL'
_computing_structure_refinement 'SHELXL-97 (Sheldrick, 2008)'
_computing_structure_solution 'SHELXS-97 (Sheldrick, 2008)'
_diffrn_ambient_temperature 100(2)
_diffrn_measured_fraction_theta_full 0.992
_diffrn_measured_fraction_theta_max 0.992
_diffrn_measurement_device_type 'Bruker APEX-II CCD'
_diffrn_measurement_method '\f and \w scans'
_diffrn_radiation_monochromator graphite
_diffrn_radiation_source 'fine-focus sealed tube'
_diffrn_radiation_type MoK\a
_diffrn_radiation_wavelength 0.71073
_diffrn_reflns_av_R_equivalents 0.0326
_diffrn_reflns_av_sigmaI/netI 0.0168
_diffrn_reflns_limit_h_max 16
_diffrn_reflns_limit_h_min -16
_diffrn_reflns_limit_k_max 17
_diffrn_reflns_limit_k_min -17
_diffrn_reflns_limit_l_max 20
_diffrn_reflns_limit_l_min -20
_diffrn_reflns_number 94488
_diffrn_reflns_theta_full 30.57
_diffrn_reflns_theta_max 30.57
_diffrn_reflns_theta_min 1.52
_exptl_absorpt_coefficient_mu 7.465
_exptl_absorpt_correction_T_max 0.2569
_exptl_absorpt_correction_T_min 0.1542
_exptl_absorpt_correction_type multi-scan
_exptl_crystal_colour brown
_exptl_crystal_density_diffrn 2.207
_exptl_crystal_density_method 'not measured'
_exptl_crystal_description prism
_exptl_crystal_F_000 1036
_exptl_crystal_size_max 0.40
_exptl_crystal_size_mid 0.35
_exptl_crystal_size_min 0.25
_refine_diff_density_max 1.878
_refine_diff_density_min -3.494
_refine_diff_density_rms 0.270
_refine_ls_extinction_method none
_refine_ls_goodness_of_fit_ref 1.009
_refine_ls_hydrogen_treatment constr
_refine_ls_matrix_type full
_refine_ls_number_parameters 453
_refine_ls_number_reflns 10141
_refine_ls_number_restraints 16
_refine_ls_restrained_S_all 1.010
_refine_ls_R_factor_all 0.0340
_refine_ls_R_factor_gt 0.0302
_refine_ls_shift/su_max 0.002
_refine_ls_shift/su_mean 0.000
_refine_ls_structure_factor_coef Fsqd
_refine_ls_weighting_details 'calc w=1/[\s^2^(Fo^2^)+(0.1000P)^2^+0.5000P] where P=(Fo^2^+2Fc^2^)/3'
_refine_ls_weighting_scheme calc
_refine_ls_wR_factor_gt 0.1145
_refine_ls_wR_factor_ref 0.1197
_reflns_number_gt 9381
_reflns_number_total 10141
_reflns_threshold_expression >2sigma(I)
_cod_duplicate_entry 7216368
_cod_data_source_file c4ce00789a2.cif
_cod_data_source_block 2[Hg2I6]+3CH3OH
_cod_depositor_comments
;
The following automatic conversions were performed:

'_symmetry_cell_setting' value 'Triclinic' changed to 'triclinic'
according to
/usr/data/users/saulius/crontab/automatic-downloads/current/RSC/lib/dictionaries/cif_core.dic
dictionary named 'cif_core.dic' version 2.4.2 from 2011-04-26.

Automatic conversion script
Id: cif_fix_values 2281 2013-09-26 08:29:07Z andrius 
;
_cod_original_cell_volume 1661.16(5)
_cod_original_sg_symbol_H-M 'P-1   '
_cod_database_code 7217432

loop_
_symmetry_equiv_pos_as_xyz
'x, y, z'
'-x, -y, -z'

loop_
_atom_site_label
_atom_site_type_symbol
_atom_site_fract_x
_atom_site_fract_y
_atom_site_fract_z
_atom_site_U_iso_or_equiv
_atom_site_adp_type
_atom_site_occupancy
_atom_site_symmetry_multiplicity
_atom_site_calc_flag
_atom_site_refinement_flags
_atom_site_disorder_assembly
_atom_site_disorder_group
Hg1 Hg 0.689033(15) 0.521927(13) 0.494112(11) 0.02693(6) Uani 1 1 d . . .
I1 I 0.75071(3) 0.33541(3) 0.41487(2) 0.03731(9) Uani 1 1 d . . .
I2 I 0.54096(2) 0.50244(2) 0.645480(16) 0.02137(7) Uani 1 1 d . . .
I3 I 0.89671(2) 0.76544(2) 0.55429(2) 0.02786(7) Uani 1 1 d . . .
O1 O 0.6386(3) 0.1359(3) 0.8644(2) 0.0235(5) Uani 1 1 d . . .
O2 O 0.7198(6) 0.3417(6) 0.7839(5) 0.0310(12) Uani 0.50 1 d PD A 1
O3 O 0.9839(9) 0.3688(8) 0.7799(7) 0.0366(17) Uani 0.50 1 d PD A 1
C23 C 0.7979(8) -0.3917(7) 1.2530(6) 0.0259(15) Uani 0.50 1 d PD . 1
H23A H 0.7031 -0.4529 1.2405 0.031 Uiso 0.50 1 calc PR . 1
H23B H 0.8402 -0.3607 1.3238 0.031 Uiso 0.50 1 calc PR . 1
C24 C 1.1290(10) 0.4504(10) 0.8091(8) 0.038(2) Uani 0.50 1 d PD . 1
H24A H 1.1624 0.4640 0.8791 0.045 Uiso 0.50 1 calc PR . 1
H24B H 1.1500 0.5340 0.8014 0.045 Uiso 0.50 1 calc PR . 1
C25 C 0.9146(12) 0.4055(11) 0.7119(10) 0.034(3) Uani 0.50 1 d PD A 1
H25A H 0.9396 0.3932 0.6490 0.041 Uiso 0.50 1 calc PR A 1
H25B H 0.9392 0.4959 0.7396 0.041 Uiso 0.50 1 calc PR A 1
C26 C 0.7643(10) 0.3219(14) 0.6953(7) 0.034(2) Uani 0.50 1 d PD A 1
H26A H 0.7163 0.3405 0.6453 0.041 Uiso 0.50 1 calc PR A 1
H26B H 0.7419 0.2318 0.6697 0.041 Uiso 0.50 1 calc PR A 1
C27 C 0.5843(10) 0.2515(8) 0.7709(8) 0.0254(18) Uani 0.50 1 d PD A 1
H27A H 0.5322 0.2431 0.7079 0.030 Uiso 0.50 1 calc PR A 1
H27B H 0.5508 0.2858 0.8234 0.030 Uiso 0.50 1 calc PR A 1
O102 O 0.7474(5) 0.2720(5) 0.7351(4) 0.0169(9) Uani 0.50 1 d PD A 2
O103 O 1.0251(8) 0.4125(9) 0.7651(7) 0.0363(18) Uani 0.50 1 d PD A 2
C123 C 0.7626(10) -0.4292(8) 1.1819(9) 0.038(2) Uani 0.50 1 d PD . 2
H12A H 0.7737 -0.4605 1.1162 0.046 Uiso 0.50 1 calc PR . 2
H12B H 0.6678 -0.4738 1.1811 0.046 Uiso 0.50 1 calc PR . 2
C124 C 1.1518(9) 0.4471(10) 0.7393(7) 0.0365(19) Uani 0.50 1 d PD . 2
H12C H 1.1940 0.5362 0.7397 0.044 Uiso 0.50 1 calc PR . 2
H12D H 1.1392 0.3916 0.6736 0.044 Uiso 0.50 1 calc PR . 2
C125 C 0.9367(12) 0.4034(13) 0.6819(8) 0.030(3) Uani 0.50 1 d PD A 2
H12E H 0.9167 0.3289 0.6263 0.036 Uiso 0.50 1 calc PR A 2
H12F H 0.9781 0.4802 0.6621 0.036 Uiso 0.50 1 calc PR A 2
C126 C 0.8094(8) 0.3900(8) 0.7103(6) 0.0195(14) Uani 0.50 1 d PD A 2
H12G H 0.8300 0.4634 0.7671 0.023 Uiso 0.50 1 calc PR A 2
H12H H 0.7480 0.3874 0.6551 0.023 Uiso 0.50 1 calc PR A 2
C127 C 0.6195(9) 0.2433(8) 0.7495(7) 0.0190(16) Uani 0.50 1 d PD A 2
H12I H 0.5622 0.2373 0.6901 0.023 Uiso 0.50 1 calc PR A 2
H12J H 0.6263 0.3119 0.8047 0.023 Uiso 0.50 1 calc PR A 2
O4 O 0.8163(4) -0.2854(4) 1.2139(5) 0.0652(16) Uani 1 1 d D . .
O5 O 0.7221(3) -0.1226(3) 1.1563(2) 0.0260(5) Uani 1 1 d . . .
O6 O 0.7793(4) 0.5987(4) 0.9247(4) 0.0482(9) Uani 1 1 d . . .
H6 H 0.8005 0.5412 0.9194 0.072 Uiso 1 1 calc R . .
O7 O 0.8712(9) 0.4326(9) 0.9458(6) 0.0479(18) Uani 0.50 1 d P . .
N1 N 0.6543(4) 0.9567(4) 0.4802(3) 0.0303(7) Uani 1 1 d . . .
N2 N 0.8332(3) 0.9850(3) 0.7687(2) 0.0193(5) Uani 1 1 d . . .
C1 C 0.5874(4) 0.8752(4) 0.5269(3) 0.0286(8) Uani 1 1 d . . .
H1 H 0.4999 0.8104 0.4937 0.034 Uiso 1 1 calc R . .
C2 C 0.6407(4) 0.8813(4) 0.6227(3) 0.0229(7) Uani 1 1 d . . .
H2 H 0.5903 0.8228 0.6530 0.027 Uiso 1 1 calc R . .
C3 C 0.7710(4) 0.9773(3) 0.6709(3) 0.0210(6) Uani 1 1 d . . .
C4 C 0.8444(4) 1.0640(4) 0.6246(3) 0.0244(7) Uani 1 1 d . . .
H4 H 0.9324 1.1291 0.6559 0.029 Uiso 1 1 calc R . .
C5 C 0.7803(5) 1.0492(4) 0.5292(3) 0.0296(8) Uani 1 1 d . . .
H5 H 0.8279 1.1071 0.4976 0.036 Uiso 1 1 calc R . .
C6 C 0.8067(4) 0.8749(3) 0.7903(3) 0.0218(6) Uani 1 1 d . . .
H6A H 0.7452 0.7956 0.7433 0.026 Uiso 1 1 calc R . .
C7 C 0.8692(4) 0.8784(3) 0.8807(3) 0.0205(6) Uani 1 1 d . . .
H7 H 0.8487 0.8017 0.8946 0.025 Uiso 1 1 calc R . .
C8 C 0.9637(3) 0.9965(3) 0.9520(3) 0.0182(6) Uani 1 1 d . . .
C9 C 0.9870(4) 1.1086(3) 0.9279(3) 0.0212(6) Uani 1 1 d . . .
H9 H 1.0481 1.1891 0.9736 0.025 Uiso 1 1 calc R . .
C10 C 0.9197(4) 1.1009(3) 0.8366(3) 0.0225(7) Uani 1 1 d . . .
H10 H 0.9343 1.1762 0.8221 0.027 Uiso 1 1 calc R . .
C11 C 0.6099(4) 0.0304(4) 0.8949(3) 0.0195(6) Uani 1 1 d . . .
C12 C 0.5152(4) -0.0937(4) 0.8391(3) 0.0219(6) Uani 1 1 d . . .
H12 H 0.4640 -0.1104 0.7764 0.026 Uiso 1 1 calc R . .
C13 C 0.4964(4) -0.1956(4) 0.8780(3) 0.0249(7) Uani 1 1 d . . .
H13 H 0.4330 -0.2798 0.8397 0.030 Uiso 1 1 calc R . .
C14 C 0.5694(4) -0.1735(4) 0.9708(3) 0.0237(7) Uani 1 1 d . . .
H14 H 0.5548 -0.2420 0.9953 0.028 Uiso 1 1 calc R . .
C15 C 0.6674(3) -0.0456(3) 1.0291(3) 0.0184(6) Uani 1 1 d . . .
C16 C 0.6877(4) 0.0583(3) 0.9921(3) 0.0189(6) Uani 1 1 d . . .
C17 C 0.7829(4) 0.1869(4) 1.0505(3) 0.0229(7) Uani 1 1 d . . .
H17 H 0.7969 0.2551 1.0257 0.027 Uiso 1 1 calc R . .
C18 C 0.8542(4) 0.2094(4) 1.1438(3) 0.0268(7) Uani 1 1 d . . .
H18 H 0.9164 0.2939 1.1821 0.032 Uiso 1 1 calc R . .
C19 C 0.8362(4) 0.1088(4) 1.1834(3) 0.0253(7) Uani 1 1 d . . .
H19 H 0.8852 0.1264 1.2472 0.030 Uiso 1 1 calc R . .
C20 C 0.7447(4) -0.0164(4) 1.1262(3) 0.0208(6) Uani 1 1 d . . .
C21 C 0.7902(4) -0.0984(5) 1.2560(3) 0.0290(8) Uani 1 1 d . . .
H21A H 0.7624 -0.0489 1.3033 0.035 Uiso 1 1 calc R . .
H21B H 0.8871 -0.0493 1.2658 0.035 Uiso 1 1 calc R . .
C22 C 0.7540(5) -0.2261(5) 1.2714(4) 0.0396(11) Uani 1 1 d . . .
H22A H 0.7849 -0.2138 1.3415 0.048 Uiso 1 1 calc R . .
H22B H 0.6567 -0.2806 1.2509 0.048 Uiso 1 1 calc R . .
C28 C 0.5582(4) 0.1178(4) 0.7713(3) 0.0216(6) Uani 1 1 d D . .
H28A H 0.4633 0.0632 0.7654 0.026 Uiso 1 1 calc R A 1
H28B H 0.5841 0.0777 0.7163 0.026 Uiso 1 1 calc R A 1
C29 C 0.6552(7) 0.5597(6) 0.9515(5) 0.0498(13) Uani 1 1 d . . .
H29A H 0.6644 0.6254 1.0091 0.075 Uiso 1 1 calc R . .
H29B H 0.6299 0.4804 0.9664 0.075 Uiso 1 1 calc R . .
H29C H 0.5867 0.5469 0.8971 0.075 Uiso 1 1 calc R . .
C30 C 0.9851(19) 0.5226(19) 1.0019(18) 0.074(6) Uani 0.50 1 d P . .

loop_
_atom_site_aniso_label
_atom_site_aniso_U_11
_atom_site_aniso_U_22
_atom_site_aniso_U_33
_atom_site_aniso_U_23
_atom_site_aniso_U_13
_atom_site_aniso_U_12
Hg1 0.02461(9) 0.02065(9) 0.03090(9) 0.00606(6) 0.00785(6) 0.00768(7)
I1 0.02792(14) 0.03805(16) 0.03441(15) -0.00873(12) 0.00113(11) 0.01756(12)
I2 0.02088(12) 0.01968(11) 0.01961(11) 0.00676(8) 0.00382(8) 0.00638(9)
I3 0.02015(12) 0.02280(13) 0.03118(14) 0.00171(10) 0.00411(9) 0.00613(10)
O1 0.0246(13) 0.0186(12) 0.0234(12) 0.0077(10) 0.0006(10) 0.0078(10)
O2 0.024(3) 0.031(3) 0.030(3) 0.007(2) -0.001(2) 0.010(2)
O3 0.033(4) 0.033(4) 0.048(4) 0.014(3) -0.001(3) 0.021(4)
C23 0.028(4) 0.020(3) 0.032(4) 0.014(3) 0.003(3) 0.011(3)
C24 0.039(5) 0.037(5) 0.036(5) 0.000(4) -0.003(4) 0.025(4)
C25 0.035(6) 0.025(4) 0.038(7) -0.003(5) -0.002(5) 0.018(4)
C26 0.022(4) 0.055(7) 0.028(4) 0.009(5) 0.004(4) 0.023(5)
C27 0.023(5) 0.027(4) 0.024(5) 0.007(3) 0.001(3) 0.012(4)
O102 0.013(2) 0.019(2) 0.023(2) 0.011(2) 0.0051(18) 0.0089(18)
O103 0.022(4) 0.034(4) 0.055(5) 0.018(4) 0.003(3) 0.014(3)
C123 0.039(5) 0.026(4) 0.054(7) 0.014(4) 0.013(5) 0.018(4)
C124 0.033(4) 0.034(5) 0.038(5) 0.012(4) 0.013(4) 0.012(4)
C125 0.038(5) 0.030(5) 0.024(5) -0.004(4) 0.013(4) 0.022(4)
C126 0.017(3) 0.012(3) 0.020(3) 0.004(3) 0.000(3) 0.001(3)
C127 0.020(4) 0.027(4) 0.018(4) 0.009(3) 0.011(3) 0.016(3)
O4 0.041(2) 0.047(2) 0.149(5) 0.066(3) 0.050(3) 0.0329(19)
O5 0.0262(13) 0.0276(14) 0.0293(14) 0.0152(11) 0.0074(11) 0.0142(12)
O6 0.049(2) 0.0357(19) 0.067(3) 0.0175(18) 0.019(2) 0.0251(18)
O7 0.055(5) 0.049(5) 0.041(4) 0.014(3) 0.009(4) 0.028(4)
N1 0.0351(19) 0.0248(16) 0.0258(16) 0.0046(13) 0.0062(14) 0.0118(14)
N2 0.0175(13) 0.0124(12) 0.0242(14) 0.0025(10) 0.0053(11) 0.0053(10)
C1 0.0259(18) 0.0248(18) 0.0233(17) 0.0001(14) 0.0028(14) 0.0065(15)
C2 0.0202(16) 0.0190(15) 0.0236(16) 0.0026(12) 0.0070(13) 0.0060(13)
C3 0.0202(15) 0.0155(14) 0.0230(16) 0.0017(12) 0.0043(12) 0.0073(12)
C4 0.0250(17) 0.0150(15) 0.0254(17) 0.0049(13) 0.0047(14) 0.0040(13)
C5 0.032(2) 0.0254(18) 0.0270(18) 0.0102(15) 0.0073(15) 0.0096(16)
C6 0.0213(16) 0.0130(14) 0.0244(16) 0.0026(12) 0.0060(13) 0.0041(12)
C7 0.0206(15) 0.0126(13) 0.0244(16) 0.0042(12) 0.0073(13) 0.0051(12)
C8 0.0143(13) 0.0150(14) 0.0223(15) 0.0022(11) 0.0077(12) 0.0054(11)
C9 0.0191(15) 0.0133(14) 0.0255(16) 0.0037(12) 0.0034(13) 0.0046(12)
C10 0.0221(16) 0.0124(14) 0.0256(16) 0.0026(12) 0.0053(13) 0.0039(12)
C11 0.0214(15) 0.0229(16) 0.0205(15) 0.0097(13) 0.0101(12) 0.0133(13)
C12 0.0242(16) 0.0206(16) 0.0207(15) 0.0051(12) 0.0076(13) 0.0106(14)
C13 0.0225(17) 0.0173(15) 0.0297(18) 0.0051(13) 0.0103(14) 0.0053(13)
C14 0.0251(17) 0.0185(15) 0.0287(17) 0.0078(13) 0.0103(14) 0.0104(14)
C15 0.0170(14) 0.0202(15) 0.0194(14) 0.0058(12) 0.0065(12) 0.0100(12)
C16 0.0201(15) 0.0184(14) 0.0197(15) 0.0042(12) 0.0045(12) 0.0114(12)
C17 0.0245(17) 0.0186(15) 0.0217(16) 0.0017(12) 0.0021(13) 0.0103(14)
C18 0.0265(18) 0.0227(17) 0.0253(17) 0.0031(14) -0.0013(14) 0.0110(15)
C19 0.0228(17) 0.0271(18) 0.0228(16) 0.0062(14) -0.0013(13) 0.0118(15)
C20 0.0204(15) 0.0246(16) 0.0229(16) 0.0092(13) 0.0069(12) 0.0142(14)
C21 0.0246(18) 0.038(2) 0.0316(19) 0.0187(17) 0.0077(15) 0.0172(17)
C22 0.029(2) 0.049(3) 0.059(3) 0.040(3) 0.016(2) 0.021(2)
C28 0.0183(15) 0.0259(17) 0.0202(15) 0.0078(13) 0.0035(12) 0.0103(13)
C29 0.058(3) 0.042(3) 0.054(3) 0.005(2) 0.017(3) 0.031(3)
C30 0.055(9) 0.070(13) 0.085(10) 0.054(11) -0.009(8) 0.013(7)

loop_
_atom_type_symbol
_atom_type_description
_atom_type_scat_dispersion_real
_atom_type_scat_dispersion_imag
_atom_type_scat_source
C C 0.0033 0.0016 'International Tables Vol C Tables 4.2.6.8 and 6.1.1.4'
H H 0.0000 0.0000 'International Tables Vol C Tables 4.2.6.8 and 6.1.1.4'
N N 0.0061 0.0033 'International Tables Vol C Tables 4.2.6.8 and 6.1.1.4'
O O 0.0106 0.0060 'International Tables Vol C Tables 4.2.6.8 and 6.1.1.4'
I I -0.4742 1.8119 'International Tables Vol C Tables 4.2.6.8 and 6.1.1.4'
Hg Hg -2.3894 9.2266 'International Tables Vol C Tables 4.2.6.8 and 6.1.1.4'

loop_
_geom_angle_atom_site_label_1
_geom_angle_atom_site_label_2
_geom_angle_atom_site_label_3
_geom_angle
_geom_angle_site_symmetry_1
_geom_angle_site_symmetry_3
I1 Hg1 I3 115.158(10) . .
I1 Hg1 I2 121.049(11) . .
I3 Hg1 I2 107.118(9) . .
I1 Hg1 I2 109.849(9) . 2_666
I3 Hg1 I2 110.907(9) . 2_666
I2 Hg1 I2 89.925(7) . 2_666
Hg1 I2 Hg1 90.075(8) . 2_666
C11 O1 C28 117.8(3) . .
C27 O2 C26 112.2(8) . .
C25 O3 C24 113.4(9) . .
O4 C23 C24 100.1(7) . 2_757
O3 C24 C23 112.5(8) . 2_757
O3 C25 C26 108.2(10) . .
O2 C26 C25 112.8(9) . .
O2 C27 C28 115.9(7) . .
C127 O102 C126 112.3(6) . .
C125 O103 C124 105.4(9) . .
O4 C123 C124 103.1(8) . 2_757
O103 C124 C123 105.4(8) . 2_757
O103 C125 C126 108.1(8) . .
O102 C126 C125 108.7(8) . .
O102 C127 C28 109.9(6) . .
C22 O4 C23 102.0(5) . .
C22 O4 C123 121.5(5) . .
C23 O4 C123 37.8(5) . .
C20 O5 C21 117.0(3) . .
C30 O7 C30 30.1(17) . 2_767
C1 N1 C5 117.1(4) . .
C10 N2 C6 120.5(3) . .
C10 N2 C3 120.1(3) . .
C6 N2 C3 119.4(3) . .
N1 C1 C2 123.9(4) . .
C3 C2 C1 117.5(4) . .
C2 C3 C4 120.4(4) . .
C2 C3 N2 119.8(3) . .
C4 C3 N2 119.8(3) . .
C3 C4 C5 117.0(4) . .
N1 C5 C4 124.1(4) . .
N2 C6 C7 120.9(3) . .
C6 C7 C8 120.6(3) . .
C9 C8 C7 117.0(3) . .
C9 C8 C8 121.1(4) . 2_777
C7 C8 C8 121.9(4) . 2_777
C10 C9 C8 120.6(3) . .
N2 C10 C9 120.3(3) . .
O1 C11 C12 124.5(3) . .
O1 C11 C16 114.3(3) . .
C12 C11 C16 121.2(3) . .
C11 C12 C13 119.3(4) . .
C14 C13 C12 121.5(4) . .
C13 C14 C15 119.6(3) . .
C16 C15 C14 120.0(3) . .
C16 C15 C20 117.8(3) . .
C14 C15 C20 122.2(3) . .
C15 C16 C17 120.6(3) . .
C15 C16 C11 118.4(3) . .
C17 C16 C11 121.0(3) . .
C18 C17 C16 119.0(4) . .
C17 C18 C19 122.0(4) . .
C20 C19 C18 118.9(3) . .
O5 C20 C19 123.8(3) . .
O5 C20 C15 114.6(3) . .
C19 C20 C15 121.6(3) . .
O5 C21 C22 107.8(4) . .
O4 C22 C21 108.4(4) . .
O1 C28 C127 107.4(4) . .
O1 C28 C27 106.0(4) . .
C127 C28 C27 21.3(3) . .
C30 C30 O7 92(4) 2_767 .
C30 C30 O7 58(3) 2_767 2_767
O7 C30 O7 149.9(17) . 2_767

loop_
_geom_bond_atom_site_label_1
_geom_bond_atom_site_label_2
_geom_bond_distance
_geom_bond_site_symmetry_2
Hg1 I1 2.6923(3) .
Hg1 I3 2.7027(3) .
Hg1 I2 2.8821(3) .
Hg1 I2 2.9419(3) 2_666
I2 Hg1 2.9419(3) 2_666
O1 C11 1.362(4) .
O1 C28 1.427(4) .
O2 C27 1.405(11) .
O2 C26 1.423(10) .
O3 C25 1.439(12) .
O3 C24 1.448(12) .
C23 O4 1.461(7) .
C23 C24 1.542(11) 2_757
C24 C23 1.542(11) 2_757
C25 C26 1.513(13) .
C27 C28 1.516(9) .
O102 C127 1.393(9) .
O102 C126 1.444(8) .
O103 C125 1.405(13) .
O103 C124 1.435(11) .
C123 O4 1.502(9) .
C123 C124 1.509(12) 2_757
C124 C123 1.509(12) 2_757
C125 C126 1.499(12) .
C127 C28 1.498(9) .
O4 C22 1.413(7) .
O5 C20 1.377(4) .
O5 C21 1.429(5) .
O6 C29 1.412(8) .
O7 C30 1.27(2) .
O7 C30 1.503(19) 2_767
N1 C1 1.331(6) .
N1 C5 1.340(6) .
N2 C10 1.348(5) .
N2 C6 1.352(5) .
N2 C3 1.446(5) .
C1 C2 1.396(6) .
C2 C3 1.381(5) .
C3 C4 1.388(5) .
C4 C5 1.393(6) .
C6 C7 1.374(5) .
C7 C8 1.400(5) .
C8 C9 1.398(5) .
C8 C8 1.473(7) 2_777
C9 C10 1.388(5) .
C11 C12 1.373(5) .
C11 C16 1.428(5) .
C12 C13 1.411(5) .
C13 C14 1.372(6) .
C14 C15 1.419(5) .
C15 C16 1.414(5) .
C15 C20 1.420(5) .
C16 C17 1.417(5) .
C17 C18 1.369(5) .
C18 C19 1.405(6) .
C19 C20 1.379(6) .
C21 C22 1.497(6) .
C30 C30 0.75(4) 2_767
C30 O7 1.503(19) 2_767
